data_4507783
loop_
_publ_author_name
'Luo, Li'
'Chen, Kai'
'Liu, Qing'
'Lu, Yi'
'Okamura, Taka-aki'
'Lv, Gao-Chao'
'Zhao, Yue'
'Sun, Wei-Yin'

_publ_section_title
;
 Zinc(II) and Cadmium(II) Complexes with 1,3,5-Benzenetricarboxylate and
 Imidazole-Containing Ligands: Structural Variation via Reaction
 Temperature and Solvent
;
_journal_issue 6
_journal_name_full 'Crystal Growth &amp; Design'
_journal_page_first 2312
_journal_paper_doi 10.1021/cg301815w
_journal_volume 13
_journal_year 2013
_chemical_formula_moiety 'C42 H24 Cd3 N8 O12, 4H2O'
_chemical_formula_sum 'C42 H32 Cd3 N8 O16'
_chemical_formula_weight 1241.92
_chemical_name_systematic
; 
 ? 
;
_space_group_IT_number 13
_symmetry_cell_setting monoclinic
_symmetry_space_group_name_Hall '-P 2yc'
_symmetry_space_group_name_H-M 'P 1 2/c 1'
_atom_sites_solution_hydrogens geom
_atom_sites_solution_primary direct
_atom_sites_solution_secondary difmap
_audit_creation_method SHELXL-97
_cell_angle_alpha 90.00
_cell_angle_beta 111.470(2)
_cell_angle_gamma 90.00
_cell_formula_units_Z 2
_cell_length_a 15.604(2)
_cell_length_b 8.6650(10)
_cell_length_c 17.690(2)
_cell_measurement_reflns_used 5300
_cell_measurement_temperature 293(2)
_cell_measurement_theta_max 27.46
_cell_measurement_theta_min 2.35
_cell_volume 2225.9(5)
_computing_cell_refinement 'Bruker SAINT'
_computing_data_collection 'Bruker APEX2'
_computing_data_reduction 'Bruker SAINT'
_computing_molecular_graphics 'Bruker SHELXTL'
_computing_publication_material 'Bruker SHELXTL'
_computing_structure_refinement 'SHELXL-97 (Sheldrick, 1997)'
_computing_structure_solution 'SHELXS-97 (Sheldrick, 1990)'
_diffrn_ambient_temperature 293(2)
_diffrn_measured_fraction_theta_full 0.998
_diffrn_measured_fraction_theta_max 0.998
_diffrn_measurement_device_type 'Bruker APEX-II CCD'
_diffrn_measurement_method '\f and \w scans'
_diffrn_radiation_monochromator graphite
_diffrn_radiation_source 'fine-focus sealed tube'
_diffrn_radiation_type MoK\a
_diffrn_radiation_wavelength 0.71073
_diffrn_reflns_av_R_equivalents 0.0355
_diffrn_reflns_av_sigmaI/netI 0.0320
_diffrn_reflns_limit_h_max 19
_diffrn_reflns_limit_h_min -19
_diffrn_reflns_limit_k_max 10
_diffrn_reflns_limit_k_min -7
_diffrn_reflns_limit_l_max 21
_diffrn_reflns_limit_l_min -21
_diffrn_reflns_number 16899
_diffrn_reflns_theta_full 26.00
_diffrn_reflns_theta_max 26.00
_diffrn_reflns_theta_min 2.35
_diffrn_standards_number 0
_exptl_absorpt_coefficient_mu 1.508
_exptl_absorpt_correction_T_max 0.7944
_exptl_absorpt_correction_T_min 0.6952
_exptl_absorpt_correction_type multi-scan
_exptl_absorpt_process_details 'SADBAS (Bruker,2000)'
_exptl_crystal_colour yellow
_exptl_crystal_density_diffrn 1.895
_exptl_crystal_density_method 'not measured'
_exptl_crystal_description pallet
_exptl_crystal_F_000 1248
_exptl_crystal_size_max 0.26
_exptl_crystal_size_mid 0.22
_exptl_crystal_size_min 0.16
_refine_diff_density_max 2.401
_refine_diff_density_min -1.012
_refine_diff_density_rms 0.140
_refine_ls_extinction_method none
_refine_ls_goodness_of_fit_ref 1.049
_refine_ls_hydrogen_treatment constr
_refine_ls_matrix_type full
_refine_ls_number_parameters 323
_refine_ls_number_reflns 4368
_refine_ls_number_restraints 6
_refine_ls_restrained_S_all 1.055
_refine_ls_R_factor_all 0.0454
_refine_ls_R_factor_gt 0.0381
_refine_ls_shift/su_max 0.001
_refine_ls_shift/su_mean 0.000
_refine_ls_structure_factor_coef Fsqd
_refine_ls_weighting_details 'calc w=1/[\s^2^(Fo^2^)+(0.0428P)^2^+1.9406P] where P=(Fo^2^+2Fc^2^)/3'
_refine_ls_weighting_scheme calc
_refine_ls_wR_factor_gt 0.1169
_refine_ls_wR_factor_ref 0.1235
_reflns_number_gt 3748
_reflns_number_total 4368
_reflns_threshold_expression >2sigma(I)
_cod_data_source_file cg301815w_si_001.cif
_cod_data_source_block 4
_cod_depositor_comments
;
The following automatic conversions were performed:

'_symmetry_cell_setting' value 'Monoclinic' changed to 'monoclinic'
according to /home/saulius/struct/CIF-dictionaries/cif_core.dic
dictionary named 'cif_core.dic' version 2.3.1 from 2005-06-27.

Automatic conversion script
Id: cif_fix_values 1891 2012-01-12 08:04:46Z andrius 
;
_cod_original_sg_symbol_H-M P2/c
_cod_database_code 4507783

loop_
_symmetry_equiv_pos_as_xyz
'x, y, z'
'-x, y, -z+1/2'
'-x, -y, -z'
'x, -y, z-1/2'

loop_
_atom_site_label
_atom_site_type_symbol
_atom_site_fract_x
_atom_site_fract_y
_atom_site_fract_z
_atom_site_U_iso_or_equiv
_atom_site_adp_type
_atom_site_occupancy
_atom_site_symmetry_multiplicity
_atom_site_calc_flag
_atom_site_refinement_flags
_atom_site_disorder_assembly
_atom_site_disorder_group
Cd1 Cd 0.0000 0.84835(6) -0.2500 0.02322(15) Uani 1 2 d S . .
Cd2 Cd 0.5000 0.52040(6) 0.2500 0.02546(15) Uani 1 2 d S . .
Cd3 Cd 0.5000 0.95655(7) 0.2500 0.03789(18) Uani 1 2 d S . .
C1 C 0.6185(3) 0.7886(6) 0.1120(3) 0.0280(10) Uani 1 1 d . . .
C2 C 0.7039(3) 0.8529(6) 0.1563(3) 0.0266(10) Uani 1 1 d . . .
H1 H 0.7297 0.8387 0.2123 0.032 Uiso 1 1 calc R . .
C3 C 0.7504(3) 0.9382(6) 0.1171(3) 0.0260(10) Uani 1 1 d . . .
C4 C 0.7099(3) 0.9657(6) 0.0344(3) 0.0290(10) Uani 1 1 d . . .
H2 H 0.7405 1.0255 0.0086 0.035 Uiso 1 1 calc R . .
C5 C 0.6239(3) 0.9044(6) -0.0102(3) 0.0286(10) Uani 1 1 d . . .
C6 C 0.5789(3) 0.8136(6) 0.0285(3) 0.0298(11) Uani 1 1 d . . .
H3 H 0.5222 0.7695 -0.0014 0.036 Uiso 1 1 calc R . .
C10 C 0.5709(3) 0.6970(7) 0.1567(3) 0.0298(11) Uani 1 1 d . . .
C11 C 0.0243(3) 0.0739(6) -0.0006(3) 0.0250(10) Uani 1 1 d . . .
C12 C 0.1102(3) 0.1069(6) 0.0596(3) 0.0277(10) Uani 1 1 d . . .
H4 H 0.1385 0.0351 0.1001 0.033 Uiso 1 1 calc R . .
C13 C 0.1527(3) 0.2457(6) 0.0584(3) 0.0251(10) Uani 1 1 d . . .
C14 C 0.1149(3) 0.3550(6) -0.0018(3) 0.0261(10) Uani 1 1 d . . .
H5 H 0.1447 0.4478 -0.0021 0.031 Uiso 1 1 calc R . .
C15 C 0.0301(3) 0.3198(6) -0.0620(3) 0.0250(10) Uani 1 1 d . . .
C16 C -0.0148(3) 0.1836(6) -0.0606(3) 0.0277(10) Uani 1 1 d . . .
H6 H -0.0722 0.1648 -0.1006 0.033 Uiso 1 1 calc R . .
C30 C 0.8414(3) 1.0105(6) 0.1653(3) 0.0269(10) Uani 1 1 d . . .
C50 C 0.5781(3) 0.9464(7) -0.0979(3) 0.0340(12) Uani 1 1 d . . .
C101 C 0.3059(3) 0.3747(6) 0.1248(3) 0.0309(11) Uani 1 1 d . . .
H7 H 0.3072 0.4277 0.0795 0.037 Uiso 1 1 calc R . .
C102 C 0.3426(3) 0.2865(7) 0.2469(3) 0.0362(12) Uani 1 1 d . . .
H8 H 0.3749 0.2688 0.3019 0.043 Uiso 1 1 calc R . .
C103 C 0.2609(3) 0.2239(7) 0.2026(3) 0.0369(12) Uani 1 1 d . . .
H9 H 0.2268 0.1556 0.2209 0.044 Uiso 1 1 calc R . .
C201 C 0.0034(3) 0.5826(6) -0.1240(3) 0.0268(10) Uani 1 1 d . . .
H10 H 0.0468 0.6350 -0.0811 0.032 Uiso 1 1 calc R . .
C202 C -0.1040(3) 0.5308(7) -0.2391(3) 0.0360(12) Uani 1 1 d . . .
H11 H -0.1488 0.5438 -0.2906 0.043 Uiso 1 1 calc R . .
C203 C -0.0817(3) 0.3958(7) -0.1998(3) 0.0360(12) Uani 1 1 d . . .
H12 H -0.1071 0.2997 -0.2187 0.043 Uiso 1 1 calc R . .
N11 N 0.2373(3) 0.2801(5) 0.1250(2) 0.0263(9) Uani 1 1 d . . .
N12 N 0.3708(3) 0.3816(5) 0.1976(2) 0.0306(9) Uani 1 1 d . . .
N21 N -0.0129(3) 0.4280(5) -0.1250(2) 0.0260(8) Uani 1 1 d . . .
N22 N -0.0507(3) 0.6478(5) -0.1921(2) 0.0298(9) Uani 1 1 d . . .
O1 O 0.5804(3) 0.7415(4) 0.2276(2) 0.0371(9) Uani 1 1 d . . .
O2 O 0.5242(3) 0.5813(5) 0.1259(2) 0.0440(10) Uani 1 1 d . . .
O3 O 0.8817(2) 0.9738(4) 0.2383(2) 0.0328(8) Uani 1 1 d . . .
O4 O 0.8753(2) 1.1078(5) 0.1312(2) 0.0422(9) Uani 1 1 d . . .
O5 O 0.6197(3) 1.0347(6) -0.1293(2) 0.0611(14) Uani 1 1 d . . .
O6 O 0.5007(3) 0.8963(6) -0.1393(2) 0.0533(12) Uani 1 1 d . . .
O7 O 0.7721(4) 0.3540(7) 0.0379(4) 0.056(2) Uani 0.668(11) 1 d P A 1
O7' O 0.6261(12) 0.4185(18) 0.0306(8) 0.068(5) Uani 0.332(11) 1 d PU A 2
O8 O 0.7639(4) 0.7553(8) 0.3741(4) 0.087(2) Uani 1 1 d . . .

loop_
_atom_site_aniso_label
_atom_site_aniso_U_11
_atom_site_aniso_U_22
_atom_site_aniso_U_33
_atom_site_aniso_U_23
_atom_site_aniso_U_13
_atom_site_aniso_U_12
Cd1 0.0201(2) 0.0194(3) 0.0237(2) 0.000 0.00033(17) 0.000
Cd2 0.0170(2) 0.0319(3) 0.0255(2) 0.000 0.00537(18) 0.000
Cd3 0.0454(3) 0.0414(4) 0.0201(3) 0.000 0.0040(2) 0.000
C1 0.023(2) 0.033(3) 0.026(2) -0.001(2) 0.0072(18) -0.003(2)
C2 0.025(2) 0.031(3) 0.020(2) 0.0002(18) 0.0024(17) -0.0006(19)
C3 0.023(2) 0.031(3) 0.021(2) -0.0028(18) 0.0042(17) -0.0033(19)
C4 0.029(2) 0.034(3) 0.023(2) -0.0009(19) 0.0075(18) -0.007(2)
C5 0.027(2) 0.035(3) 0.021(2) -0.002(2) 0.0061(18) -0.002(2)
C6 0.021(2) 0.039(3) 0.025(2) -0.002(2) 0.0032(17) -0.006(2)
C10 0.020(2) 0.041(3) 0.026(2) 0.004(2) 0.0056(18) 0.001(2)
C11 0.024(2) 0.022(3) 0.026(2) 0.0030(18) 0.0053(17) -0.0033(19)
C12 0.026(2) 0.023(3) 0.028(2) 0.0075(19) 0.0024(18) -0.003(2)
C13 0.018(2) 0.030(3) 0.023(2) 0.0013(18) 0.0020(17) -0.0046(18)
C14 0.024(2) 0.022(3) 0.029(2) 0.0046(18) 0.0060(18) -0.0058(18)
C15 0.022(2) 0.025(3) 0.024(2) 0.0065(18) 0.0044(17) -0.0028(19)
C16 0.024(2) 0.025(3) 0.027(2) 0.0055(19) 0.0014(17) -0.004(2)
C30 0.025(2) 0.027(3) 0.026(2) -0.0046(19) 0.0061(18) -0.0018(19)
C50 0.030(2) 0.042(3) 0.023(2) 0.000(2) 0.0026(19) -0.004(2)
C101 0.026(2) 0.034(3) 0.029(2) 0.003(2) 0.0044(18) -0.008(2)
C102 0.030(3) 0.045(3) 0.026(2) 0.008(2) 0.002(2) -0.005(2)
C103 0.028(3) 0.045(3) 0.032(3) 0.014(2) 0.004(2) -0.007(2)
C201 0.031(2) 0.023(3) 0.025(2) 0.0027(18) 0.0077(18) -0.004(2)
C202 0.026(2) 0.039(3) 0.032(3) 0.011(2) -0.003(2) -0.009(2)
C203 0.032(2) 0.031(3) 0.032(2) 0.006(2) -0.004(2) -0.009(2)
N11 0.0206(18) 0.028(2) 0.0238(19) 0.0043(16) 0.0000(15) -0.0051(16)
N12 0.0223(18) 0.034(3) 0.029(2) 0.0020(17) 0.0017(15) -0.0055(18)
N21 0.0224(18) 0.023(2) 0.0260(18) 0.0045(16) 0.0013(15) -0.0036(16)
N22 0.029(2) 0.021(2) 0.034(2) 0.0078(17) 0.0062(17) -0.0007(16)
O1 0.043(2) 0.043(3) 0.0297(19) -0.0008(15) 0.0188(16) -0.0037(16)
O2 0.044(2) 0.052(3) 0.0329(19) 0.0003(18) 0.0105(16) -0.021(2)
O3 0.0279(17) 0.035(2) 0.0250(17) 0.0024(14) -0.0028(13) -0.0084(15)
O4 0.0344(19) 0.054(3) 0.0283(17) 0.0055(17) -0.0002(15) -0.0189(19)
O5 0.058(3) 0.084(4) 0.0263(19) 0.021(2) -0.0020(18) -0.025(3)
O6 0.045(2) 0.072(3) 0.0263(18) 0.0074(19) -0.0057(16) -0.021(2)
O7 0.050(4) 0.038(4) 0.064(4) 0.029(3) 0.001(3) -0.019(3)
O7' 0.109(9) 0.063(8) 0.036(6) -0.023(5) 0.031(6) -0.042(7)
O8 0.053(3) 0.119(6) 0.084(4) -0.012(3) 0.018(3) 0.004(3)

loop_
_atom_type_symbol
_atom_type_description
_atom_type_scat_dispersion_real
_atom_type_scat_dispersion_imag
_atom_type_scat_source
C C 0.0033 0.0016 'International Tables Vol C Tables 4.2.6.8 and 6.1.1.4'
H H 0.0000 0.0000 'International Tables Vol C Tables 4.2.6.8 and 6.1.1.4'
N N 0.0061 0.0033 'International Tables Vol C Tables 4.2.6.8 and 6.1.1.4'
O O 0.0106 0.0060 'International Tables Vol C Tables 4.2.6.8 and 6.1.1.4'
Cd Cd -0.8075 1.2024 'International Tables Vol C Tables 4.2.6.8 and 6.1.1.4'

loop_
_geom_angle_atom_site_label_1
_geom_angle_atom_site_label_2
_geom_angle_atom_site_label_3
_geom_angle
_geom_angle_site_symmetry_1
_geom_angle_site_symmetry_3
N22 Cd1 N22 81.8(2) 2_554 .
N22 Cd1 O4 102.50(15) 2_554 3_675
N22 Cd1 O4 91.81(14) . 3_675
N22 Cd1 O4 91.81(14) 2_554 4_475
N22 Cd1 O4 102.50(15) . 4_475
O4 Cd1 O4 161.1(2) 3_675 4_475
N22 Cd1 O3 98.47(14) 2_554 3_675
N22 Cd1 O3 147.31(13) . 3_675
O4 Cd1 O3 56.01(12) 3_675 3_675
O4 Cd1 O3 110.14(14) 4_475 3_675
N22 Cd1 O3 147.31(13) 2_554 4_475
N22 Cd1 O3 98.47(14) . 4_475
O4 Cd1 O3 110.14(14) 3_675 4_475
O4 Cd1 O3 56.01(12) 4_475 4_475
O3 Cd1 O3 98.26(19) 3_675 4_475
N22 Cd1 C30 101.35(14) 2_554 3_675
N22 Cd1 C30 119.64(14) . 3_675
O4 Cd1 C30 28.09(14) 3_675 3_675
O4 Cd1 C30 137.06(16) 4_475 3_675
O3 Cd1 C30 27.93(13) 3_675 3_675
O3 Cd1 C30 106.55(14) 4_475 3_675
N22 Cd1 C30 119.64(14) 2_554 4_475
N22 Cd1 C30 101.35(14) . 4_475
O4 Cd1 C30 137.06(16) 3_675 4_475
O4 Cd1 C30 28.09(14) 4_475 4_475
O3 Cd1 C30 106.55(14) 3_675 4_475
O3 Cd1 C30 27.93(13) 4_475 4_475
C30 Cd1 C30 125.6(2) 3_675 4_475
N12 Cd2 N12 114.9(2) . 2_655
N12 Cd2 O1 143.80(14) . .
N12 Cd2 O1 92.94(15) 2_655 .
N12 Cd2 O1 92.94(15) . 2_655
N12 Cd2 O1 143.80(14) 2_655 2_655
O1 Cd2 O1 74.18(18) . 2_655
N12 Cd2 O2 94.42(15) . 2_655
N12 Cd2 O2 99.08(13) 2_655 2_655
O1 Cd2 O2 103.93(14) . 2_655
O1 Cd2 O2 53.92(13) 2_655 2_655
N12 Cd2 O2 99.08(13) . .
N12 Cd2 O2 94.42(15) 2_655 .
O1 Cd2 O2 53.92(13) . .
O1 Cd2 O2 103.93(14) 2_655 .
O2 Cd2 O2 154.8(2) 2_655 .
O5 Cd3 O5 176.2(3) 4_576 3_675
O5 Cd3 O6 56.05(14) 4_576 4_576
O5 Cd3 O6 121.46(17) 3_675 4_576
O5 Cd3 O6 121.46(17) 4_576 3_675
O5 Cd3 O6 56.05(14) 3_675 3_675
O6 Cd3 O6 113.8(3) 4_576 3_675
O5 Cd3 O1 100.00(17) 4_576 2_655
O5 Cd3 O1 83.06(14) 3_675 2_655
O6 Cd3 O1 97.46(16) 4_576 2_655
O6 Cd3 O1 137.13(13) 3_675 2_655
O5 Cd3 O1 83.06(14) 4_576 .
O5 Cd3 O1 100.00(17) 3_675 .
O6 Cd3 O1 137.13(13) 4_576 .
O6 Cd3 O1 97.46(16) 3_675 .
O1 Cd3 O1 75.71(18) 2_655 .
O5 Cd3 C50 28.22(15) 4_576 4_576
O5 Cd3 C50 149.31(18) 3_675 4_576
O6 Cd3 C50 27.85(15) 4_576 4_576
O6 Cd3 C50 122.52(16) 3_675 4_576
O1 Cd3 C50 98.92(15) 2_655 4_576
O1 Cd3 C50 110.22(15) . 4_576
O5 Cd3 C50 149.31(18) 4_576 3_675
O5 Cd3 C50 28.22(15) 3_675 3_675
O6 Cd3 C50 122.52(16) 4_576 3_675
O6 Cd3 C50 27.85(15) 3_675 3_675
O1 Cd3 C50 110.22(15) 2_655 3_675
O1 Cd3 C50 98.92(15) . 3_675
C50 Cd3 C50 143.0(2) 4_576 3_675
C2 C1 C6 119.8(4) . .
C2 C1 C10 118.2(4) . .
C6 C1 C10 122.0(4) . .
C3 C2 C1 120.0(4) . .
C3 C2 H1 120.0 . .
C1 C2 H1 120.0 . .
C4 C3 C2 120.0(4) . .
C4 C3 C30 119.9(4) . .
C2 C3 C30 119.9(4) . .
C3 C4 C5 120.4(4) . .
C3 C4 H2 119.8 . .
C5 C4 H2 119.8 . .
C4 C5 C6 119.6(4) . .
C4 C5 C50 119.4(4) . .
C6 C5 C50 120.8(4) . .
C5 C6 C1 120.1(4) . .
C5 C6 H3 120.0 . .
C1 C6 H3 120.0 . .
O2 C10 O1 121.2(5) . .
O2 C10 C1 121.4(4) . .
O1 C10 C1 117.4(5) . .
C16 C11 C12 118.1(4) . .
C16 C11 C11 120.9(5) . 3
C12 C11 C11 120.9(5) . 3
C13 C12 C11 119.9(4) . .
C13 C12 H4 120.1 . .
C11 C12 H4 120.1 . .
C12 C13 C14 122.4(4) . .
C12 C13 N11 118.1(4) . .
C14 C13 N11 119.5(4) . .
C13 C14 C15 117.1(4) . .
C13 C14 H5 121.4 . .
C15 C14 H5 121.4 . .
C16 C15 C14 121.4(4) . .
C16 C15 N21 118.7(4) . .
C14 C15 N21 119.8(4) . .
C15 C16 C11 121.0(4) . .
C15 C16 H6 119.5 . .
C11 C16 H6 119.5 . .
O3 C30 O4 121.5(4) . .
O3 C30 C3 119.5(4) . .
O4 C30 C3 118.9(4) . .
O3 C30 Cd1 61.7(2) . 3_675
O4 C30 Cd1 59.8(2) . 3_675
C3 C30 Cd1 177.4(4) . 3_675
O6 C50 O5 120.1(5) . .
O6 C50 C5 121.3(5) . .
O5 C50 C5 118.6(4) . .
O6 C50 Cd3 61.7(3) . 3_675
O5 C50 Cd3 58.5(3) . 3_675
C5 C50 Cd3 175.6(4) . 3_675
N12 C101 N11 110.6(4) . .
N12 C101 H7 124.7 . .
N11 C101 H7 124.7 . .
C103 C102 N12 109.0(4) . .
C103 C102 H8 125.5 . .
N12 C102 H8 125.5 . .
C102 C103 N11 106.9(4) . .
C102 C103 H9 126.6 . .
N11 C103 H9 126.6 . .
N22 C201 N21 110.8(4) . .
N22 C201 H10 124.6 . .
N21 C201 H10 124.6 . .
C203 C202 N22 110.1(4) . .
C203 C202 H11 125.0 . .
N22 C202 H11 125.0 . .
C202 C203 N21 106.3(5) . .
C202 C203 H12 126.8 . .
N21 C203 H12 126.8 . .
C101 N11 C103 107.2(4) . .
C101 N11 C13 127.8(4) . .
C103 N11 C13 125.0(4) . .
C101 N12 C102 106.4(4) . .
C101 N12 Cd2 133.1(3) . .
C102 N12 Cd2 120.4(3) . .
C201 N21 C203 106.5(4) . .
C201 N21 C15 127.2(4) . .
C203 N21 C15 126.2(4) . .
C201 N22 C202 106.2(4) . .
C201 N22 Cd1 121.4(3) . .
C202 N22 Cd1 121.1(3) . .
C10 O1 Cd3 121.9(3) . .
C10 O1 Cd2 92.4(3) . .
Cd3 O1 Cd2 105.05(14) . .
C10 O2 Cd2 92.2(3) . .
C30 O3 Cd1 90.4(3) . 3_675
C30 O4 Cd1 92.1(3) . 3_675
C50 O5 Cd3 93.2(3) . 3_675
C50 O6 Cd3 90.5(3) . 3_675

loop_
_geom_bond_atom_site_label_1
_geom_bond_atom_site_label_2
_geom_bond_distance
_geom_bond_site_symmetry_2
Cd1 N22 2.300(4) 2_554
Cd1 N22 2.300(4) .
Cd1 O4 2.313(3) 3_675
Cd1 O4 2.313(3) 4_475
Cd1 O3 2.355(3) 3_675
Cd1 O3 2.355(3) 4_475
Cd1 C30 2.674(5) 3_675
Cd1 C30 2.674(5) 4_475
Cd2 N12 2.237(4) .
Cd2 N12 2.237(4) 2_655
Cd2 O1 2.402(4) .
Cd2 O1 2.402(4) 2_655
Cd2 O2 2.418(4) 2_655
Cd2 O2 2.418(4) .
Cd3 O5 2.265(4) 4_576
Cd3 O5 2.265(4) 3_675
Cd3 O6 2.334(4) 4_576
Cd3 O6 2.334(4) 3_675
Cd3 O1 2.360(4) 2_655
Cd3 O1 2.360(4) .
Cd3 C50 2.652(5) 4_576
Cd3 C50 2.652(5) 3_675
C1 C2 1.391(6) .
C1 C6 1.393(6) .
C1 C10 1.496(7) .
C2 C3 1.387(7) .
C2 H1 0.9300 .
C3 C4 1.385(6) .
C3 C30 1.500(6) .
C4 C5 1.389(6) .
C4 H2 0.9300 .
C5 C6 1.390(7) .
C5 C50 1.497(6) .
C6 H3 0.9300 .
C10 O2 1.242(7) .
C10 O1 1.267(6) .
C11 C16 1.389(6) .
C11 C12 1.402(6) .
C11 C11 1.493(9) 3
C12 C13 1.377(7) .
C12 H4 0.9300 .
C13 C14 1.386(6) .
C13 N11 1.442(6) .
C14 C15 1.394(6) .
C14 H5 0.9300 .
C15 C16 1.377(7) .
C15 N21 1.424(6) .
C16 H6 0.9300 .
C30 O3 1.252(6) .
C30 O4 1.260(6) .
C30 Cd1 2.674(5) 3_675
C50 O6 1.239(6) .
C50 O5 1.256(7) .
C50 Cd3 2.652(5) 3_675
C101 N12 1.316(6) .
C101 N11 1.349(6) .
C101 H7 0.9300 .
C102 C103 1.342(7) .
C102 N12 1.384(7) .
C102 H8 0.9300 .
C103 N11 1.374(6) .
C103 H9 0.9300 .
C201 N22 1.318(6) .
C201 N21 1.362(7) .
C201 H10 0.9300 .
C202 C203 1.340(8) .
C202 N22 1.380(7) .
C202 H11 0.9300 .
C203 N21 1.393(6) .
C203 H12 0.9300 .
O3 Cd1 2.355(3) 3_675
O4 Cd1 2.313(3) 3_675
O5 Cd3 2.265(4) 3_675
O6 Cd3 2.334(4) 3_675

loop_
_geom_torsion_atom_site_label_1
_geom_torsion_atom_site_label_2
_geom_torsion_atom_site_label_3
_geom_torsion_atom_site_label_4
_geom_torsion
_geom_torsion_site_symmetry_1
_geom_torsion_site_symmetry_4
C6 C1 C2 C3 -1.7(8) . .
C10 C1 C2 C3 179.8(5) . .
C1 C2 C3 C4 3.2(8) . .
C1 C2 C3 C30 178.6(5) . .
C2 C3 C4 C5 -1.9(8) . .
C30 C3 C4 C5 -177.4(5) . .
C3 C4 C5 C6 -0.7(8) . .
C3 C4 C5 C50 175.0(5) . .
C4 C5 C6 C1 2.1(8) . .
C50 C5 C6 C1 -173.5(5) . .
C2 C1 C6 C5 -0.9(8) . .
C10 C1 C6 C5 177.5(5) . .
C2 C1 C10 O2 -144.4(5) . .
C6 C1 C10 O2 37.2(8) . .
C2 C1 C10 O1 35.2(7) . .
C6 C1 C10 O1 -143.3(5) . .
C16 C11 C12 C13 0.9(7) . .
C11 C11 C12 C13 -178.3(5) 3 .
C11 C12 C13 C14 -1.8(7) . .
C11 C12 C13 N11 175.0(4) . .
C12 C13 C14 C15 0.7(7) . .
N11 C13 C14 C15 -176.1(4) . .
C13 C14 C15 C16 1.2(7) . .
C13 C14 C15 N21 179.2(4) . .
C14 C15 C16 C11 -2.1(7) . .
N21 C15 C16 C11 179.8(4) . .
C12 C11 C16 C15 1.0(7) . .
C11 C11 C16 C15 -179.8(5) 3 .
C4 C3 C30 O3 -173.4(5) . .
C2 C3 C30 O3 11.2(7) . .
C4 C3 C30 O4 7.1(7) . .
C2 C3 C30 O4 -168.3(5) . .
C4 C5 C50 O6 -178.7(5) . .
C6 C5 C50 O6 -3.1(9) . .
C4 C5 C50 O5 1.0(8) . .
C6 C5 C50 O5 176.7(6) . .
N12 C102 C103 N11 -0.2(7) . .
N22 C202 C203 N21 0.8(6) . .
N12 C101 N11 C103 -0.3(6) . .
N12 C101 N11 C13 177.8(5) . .
C102 C103 N11 C101 0.3(6) . .
C102 C103 N11 C13 -177.8(5) . .
C12 C13 N11 C101 154.4(5) . .
C14 C13 N11 C101 -28.7(8) . .
C12 C13 N11 C103 -27.9(7) . .
C14 C13 N11 C103 149.0(5) . .
N11 C101 N12 C102 0.1(6) . .
N11 C101 N12 Cd2 -175.2(3) . .
C103 C102 N12 C101 0.0(7) . .
C103 C102 N12 Cd2 176.1(4) . .
N12 Cd2 N12 C101 -121.6(5) 2_655 .
O1 Cd2 N12 C101 15.3(6) . .
O1 Cd2 N12 C101 82.2(5) 2_655 .
O2 Cd2 N12 C101 136.2(5) 2_655 .
O2 Cd2 N12 C101 -22.4(5) . .
N12 Cd2 N12 C102 63.6(4) 2_655 .
O1 Cd2 N12 C102 -159.5(4) . .
O1 Cd2 N12 C102 -92.6(4) 2_655 .
O2 Cd2 N12 C102 -38.5(4) 2_655 .
O2 Cd2 N12 C102 162.8(4) . .
N22 C201 N21 C203 0.6(5) . .
N22 C201 N21 C15 -178.4(4) . .
C202 C203 N21 C201 -0.8(6) . .
C202 C203 N21 C15 178.2(5) . .
C16 C15 N21 C201 157.6(5) . .
C14 C15 N21 C201 -20.5(7) . .
C16 C15 N21 C203 -21.2(7) . .
C14 C15 N21 C203 160.7(5) . .
N21 C201 N22 C202 -0.1(5) . .
N21 C201 N22 Cd1 -144.0(3) . .
C203 C202 N22 C201 -0.4(6) . .
C203 C202 N22 Cd1 143.6(4) . .
N22 Cd1 N22 C201 86.5(4) 2_554 .
O4 Cd1 N22 C201 -15.9(4) 3_675 .
O4 Cd1 N22 C201 176.5(4) 4_475 .
O3 Cd1 N22 C201 -6.5(5) 3_675 .
O3 Cd1 N22 C201 -126.6(4) 4_475 .
C30 Cd1 N22 C201 -12.0(4) 3_675 .
C30 Cd1 N22 C201 -154.8(4) 4_475 .
N22 Cd1 N22 C202 -52.1(4) 2_554 .
O4 Cd1 N22 C202 -154.5(4) 3_675 .
O4 Cd1 N22 C202 37.9(4) 4_475 .
O3 Cd1 N22 C202 -145.1(4) 3_675 .
O3 Cd1 N22 C202 94.8(4) 4_475 .
C30 Cd1 N22 C202 -150.6(4) 3_675 .
C30 Cd1 N22 C202 66.6(4) 4_475 .
O2 C10 O1 Cd3 -103.9(5) . .
C1 C10 O1 Cd3 76.5(5) . .
O2 C10 O1 Cd2 5.5(5) . .
C1 C10 O1 Cd2 -174.1(4) . .
O5 Cd3 O1 C10 -155.2(4) 4_576 .
O5 Cd3 O1 C10 22.5(4) 3_675 .
O6 Cd3 O1 C10 -171.9(4) 4_576 .
O6 Cd3 O1 C10 -34.2(4) 3_675 .
O1 Cd3 O1 C10 102.6(4) 2_655 .
C50 Cd3 O1 C10 -163.0(4) 4_576 .
C50 Cd3 O1 C10 -6.1(4) 3_675 .
O5 Cd3 O1 Cd2 102.21(19) 4_576 .
O5 Cd3 O1 Cd2 -80.13(16) 3_675 .
O6 Cd3 O1 Cd2 85.6(2) 4_576 .
O6 Cd3 O1 Cd2 -136.84(14) 3_675 .
O1 Cd3 O1 Cd2 0.0 2_655 .
C50 Cd3 O1 Cd2 94.40(18) 4_576 .
C50 Cd3 O1 Cd2 -108.73(16) 3_675 .
N12 Cd2 O1 C10 -51.3(4) . .
N12 Cd2 O1 C10 90.4(3) 2_655 .
O1 Cd2 O1 C10 -124.0(3) 2_655 .
O2 Cd2 O1 C10 -169.5(3) 2_655 .
O2 Cd2 O1 C10 -3.0(3) . .
N12 Cd2 O1 Cd3 72.7(3) . .
N12 Cd2 O1 Cd3 -145.61(15) 2_655 .
O1 Cd2 O1 Cd3 0.0 2_655 .
O2 Cd2 O1 Cd3 -45.50(16) 2_655 .
O2 Cd2 O1 Cd3 121.1(2) . .
O1 C10 O2 Cd2 -5.4(5) . .
C1 C10 O2 Cd2 174.1(4) . .
N12 Cd2 O2 C10 156.5(3) . .
N12 Cd2 O2 C10 -87.4(3) 2_655 .
O1 Cd2 O2 C10 3.0(3) . .
O1 Cd2 O2 C10 61.1(3) 2_655 .
O2 Cd2 O2 C10 35.0(3) 2_655 .
O4 C30 O3 Cd1 2.0(5) . 3_675
C3 C30 O3 Cd1 -177.4(4) . 3_675
O3 C30 O4 Cd1 -2.1(5) . 3_675
C3 C30 O4 Cd1 177.4(4) . 3_675
O6 C50 O5 Cd3 3.7(6) . 3_675
C5 C50 O5 Cd3 -176.0(4) . 3_675
O5 C50 O6 Cd3 -3.6(6) . 3_675
C5 C50 O6 Cd3 176.2(5) . 3_675
